data_4514851
loop_
_publ_author_name
'Romine, Andrew M.'
'Yang, Kin S.'
'Karunananda, Malkanthi K.'
'Chen, Jason S.'
'Engle, Keary M.'

_publ_section_title
;
 Synthetic and Mechanistic Studies of a Versatile Heteroaryl Thioether
 Directing Group for Pd(II) Catalysis
;
_journal_issue 9
_journal_name_full 'ACS Catalysis'
_journal_page_first 7626
_journal_paper_doi 10.1021/acscatal.9b01471
_journal_volume 9
_journal_year 2019
_chemical_formula_moiety 'C23 H19 N S2'
_chemical_formula_sum 'C23 H19 N S2'
_chemical_formula_weight 373.51
_space_group_crystal_system monoclinic
_space_group_IT_number 14
_space_group_name_Hall '-P 2yn'
_space_group_name_H-M_alt 'P 1 21/n 1'
_symmetry_space_group_name_Hall '-P 2yn'
_symmetry_space_group_name_H-M 'P 1 21/n 1'
_atom_sites_solution_hydrogens mixed
_atom_sites_solution_primary dual
_audit_creation_date 2018-02-08
_audit_creation_method
;
Olex2 1.2-beta
(compiled 2017.08.10 svn.r3458 for OlexSys, GUI svn.r5381)
;
_cell_angle_alpha 90
_cell_angle_beta 95.273(9)
_cell_angle_gamma 90
_cell_formula_units_Z 4
_cell_length_a 10.584(2)
_cell_length_b 4.3460(12)
_cell_length_c 40.473(8)
_cell_measurement_reflns_used 2031
_cell_measurement_temperature 100
_cell_measurement_theta_max 67.606
_cell_measurement_theta_min 4.244
_cell_volume 1853.8(7)
_computing_cell_refinement 'SAINT V8.38A (?, 2016)'
_computing_data_collection 'APEX3 v2016.9-0 (Bruker, 2016)'
_computing_data_reduction 'SAINT V8.38A (?, 2016)'
_computing_molecular_graphics 'Olex2 (Dolomanov et al., 2009)'
_computing_publication_material 'Olex2 (Dolomanov et al., 2009)'
_computing_structure_refinement 'ShelXL (Sheldrick, 2015)'
_computing_structure_solution 'SHELXT (Sheldrick, 2015)'
_diffrn_ambient_temperature 100.0
_diffrn_detector 'Bruker APEX-II CCD'
_diffrn_detector_area_resol_mean 7.9
_diffrn_detector_type 'CCD Area Detector'
_diffrn_measured_fraction_theta_full 0.946
_diffrn_measured_fraction_theta_max 0.939
_diffrn_measurement_device 'Kappa Four-Circle Diffractometer'
_diffrn_measurement_device_type 'Bruker APEX-II CCD'
_diffrn_measurement_method '\f and \w scans'
_diffrn_radiation_monochromator 'Double Bounce Multilayer Mirrors'
_diffrn_radiation_probe x-ray
_diffrn_radiation_type CuK\a
_diffrn_radiation_wavelength 1.54178
_diffrn_reflns_av_R_equivalents 0.0797
_diffrn_reflns_av_unetI/netI 0.1202
_diffrn_reflns_Laue_measured_fraction_full 0.946
_diffrn_reflns_Laue_measured_fraction_max 0.939
_diffrn_reflns_limit_h_max 12
_diffrn_reflns_limit_h_min -11
_diffrn_reflns_limit_k_max 5
_diffrn_reflns_limit_k_min -5
_diffrn_reflns_limit_l_max 46
_diffrn_reflns_limit_l_min -48
_diffrn_reflns_number 7925
_diffrn_reflns_point_group_measured_fraction_full 0.946
_diffrn_reflns_point_group_measured_fraction_max 0.939
_diffrn_reflns_theta_full 67.679
_diffrn_reflns_theta_max 68.386
_diffrn_reflns_theta_min 2.192
_diffrn_source 'Micro Focus Rotating Anode'
_diffrn_source_type 'Bruker MicroStar FR-592'
_diffrn_standards_number 0
_exptl_absorpt_coefficient_mu 2.631
_exptl_absorpt_correction_T_max 0.7531
_exptl_absorpt_correction_T_min 0.4511
_exptl_absorpt_correction_type multi-scan
_exptl_absorpt_process_details
'SADABS-2016/2 (Bruker,2016/2) was used for absorption correction. wR2(int) was 0.1321 before and 0.0706 after correction. The Ratio of minimum to maximum transmission is 0.5990. The \l/2 correction factor is Not present.'
_exptl_crystal_colour colourless
_exptl_crystal_colour_primary colourless
_exptl_crystal_density_diffrn 1.338
_exptl_crystal_description plate
_exptl_crystal_F_000 784
_exptl_crystal_size_max 0.2
_exptl_crystal_size_mid 0.16
_exptl_crystal_size_min 0.07
_refine_diff_density_max 0.682
_refine_diff_density_min -0.682
_refine_diff_density_rms 0.098
_refine_ls_extinction_method none
_refine_ls_goodness_of_fit_ref 1.046
_refine_ls_hydrogen_treatment mixed
_refine_ls_matrix_type full
_refine_ls_number_parameters 260
_refine_ls_number_reflns 3200
_refine_ls_number_restraints 258
_refine_ls_restrained_S_all 1.007
_refine_ls_R_factor_all 0.1292
_refine_ls_R_factor_gt 0.0996
_refine_ls_shift/su_max 0.000
_refine_ls_shift/su_mean 0.000
_refine_ls_structure_factor_coef Fsqd
_refine_ls_weighting_details 'w=1/[\s^2^(Fo^2^)+(0.0757P)^2^+9.1273P] where P=(Fo^2^+2Fc^2^)/3'
_refine_ls_weighting_scheme calc
_refine_ls_wR_factor_gt 0.2305
_refine_ls_wR_factor_ref 0.2467
_reflns_Friedel_coverage 0.000
_reflns_number_gt 2325
_reflns_number_total 3200
_reflns_threshold_expression 'I > 2\s(I)'
_cod_data_source_file cs9b01471_si_007.cif
_cod_data_source_block engle78_0m_a
_cod_depositor_comments
;
The following automatic conversions were performed:

'_diffrn_radiation_probe' value 'X-ray' changed to 'x-ray' according
to
/home/data/users/saulius/crontab/automatic-downloads/current/ACS/lib/dictionaries/cif_core.dic
dictionary named 'cif_core.dic' version 2.4.2 from 2011-04-26.

Automatic conversion script
Id: cif_fix_values 4973 2017-02-22 13:04:09Z antanas 
;
_cod_database_code 4514851
_shelx_shelxl_version_number 2016/6
_shelx_space_group_comment
;
The symmetry employed for this shelxl refinement is uniquely defined
by the following loop, which should always be used as a source of
symmetry information in preference to the above space-group names.
They are only intended as comments.
;
_shelx_estimated_absorpt_t_max 0.837
_shelx_estimated_absorpt_t_min 0.621
_olex2_refinement_description
;
1. Fixed Uiso
 At 1.2 times of:
  All C(H) groups, All C(H,H) groups
 At 1.5 times of:
  All C(H,H,H) groups
2. Uiso/Uaniso restraints and constraints
Uanis(C18) = Uanis(C25)
Uanis(C24) = Uanis(C29)
Uanis(C21) = Uanis(C22)
Uanis(C27) = Uanis(C20)
3. Rigid body (RIGU) restrains
 All non-hydrogen atoms
 with sigma for 1-2 distances of 0.004 and sigma for 1-3 distances of 0.004
4. Others
 Sof(H00H)=Sof(C17)=Sof(H0AA)=Sof(C24)=Sof(C19)=Sof(H00T)=Sof(C20)=Sof(H5AA)=
 Sof(C27)=Sof(H4AA)=Sof(C28)=Sof(H3AA)=Sof(C29)=Sof(H2AA)=1-FVAR(1)
 Sof(H16)=Sof(C00G)=Sof(H00G)=Sof(C18)=Sof(C25)=Sof(H25)=Sof(C26)=Sof(H26)=
 Sof(C21)=Sof(H21)=Sof(C22)=Sof(H22)=Sof(C23)=Sof(H23)=FVAR(1)
5.a Aromatic/amide H refined with riding coordinates:
 C12(H12), C14(H14), C16(H16), C16(H00H), C13(H13), C00G(H00G), C5(H5),
 C25(H25), C26(H26), C21(H21), C22(H22), C23(H23), C2(H2), C4(H4), C3(H3),
 C17(H0AA), C19(H00T), C20(H5AA), C27(H4AA), C28(H3AA), C29(H2AA)
5.b Fitted hexagon refined as free rotating group:
 C18(C25,C26,C21,C22,C23), C24(C19,C20,C27,C28,C29)
5.c Idealised Me refined as rotating group:
 C11(H11A,H11B,H11C)
;
_olex2_submission_special_instructions 'No special instructions were received'

loop_
_space_group_symop_operation_xyz
'x, y, z'
'-x+1/2, y+1/2, -z+1/2'
'-x, -y, -z'
'x-1/2, -y-1/2, z-1/2'

loop_
_atom_site_label
_atom_site_type_symbol
_atom_site_fract_x
_atom_site_fract_y
_atom_site_fract_z
_atom_site_U_iso_or_equiv
_atom_site_adp_type
_atom_site_occupancy
_atom_site_site_symmetry_order
_atom_site_calc_flag
_atom_site_refinement_flags_posn
_atom_site_refinement_flags_adp
_atom_site_refinement_flags_occupancy
_atom_site_disorder_assembly
_atom_site_disorder_group
S2 S 0.71455(13) 0.5200(4) 0.70014(3) 0.0293(4) Uani 1 1 d . U . . .
S1 S 0.45024(14) 0.5463(4) 0.66819(4) 0.0343(4) Uani 1 1 d . U . . .
C7 C 0.6066(5) 0.4091(14) 0.66694(13) 0.0272(12) Uani 1 1 d . U . . .
N1 N 0.6302(5) 0.2441(12) 0.64195(11) 0.0330(12) Uani 1 1 d . U . . .
C9 C 0.9685(5) 0.5339(13) 0.69012(13) 0.0269(12) Uani 1 1 d . U . . .
C12 C 1.1412(5) 0.8016(15) 0.72027(14) 0.0310(13) Uani 1 1 d . U . . .
H12 H 1.189193 0.847380 0.740675 0.037 Uiso 1 1 calc R . . . .
C15 C 1.0029(5) 0.6657(14) 0.66042(13) 0.0281(12) Uani 1 1 d . U . . .
C10 C 1.0386(5) 0.6088(15) 0.72034(13) 0.0282(12) Uani 1 1 d . U . . .
C11 C 1.0016(6) 0.4814(16) 0.75275(13) 0.0352(14) Uani 1 1 d . U . . .
H11A H 0.912013 0.526450 0.754866 0.053 Uiso 1 1 calc GR . . . .
H11B H 1.054017 0.576708 0.771199 0.053 Uiso 1 1 calc GR . . . .
H11C H 1.014828 0.258168 0.753247 0.053 Uiso 1 1 calc GR . . . .
C8 C 0.8600(6) 0.3159(15) 0.69053(14) 0.0289(12) Uani 1 1 d . U . . .
C14 C 1.1075(6) 0.8640(15) 0.66151(14) 0.0320(13) Uani 1 1 d . U . . .
H14 H 1.131169 0.953381 0.641566 0.038 Uiso 1 1 calc R . . . .
C16 C 0.9285(6) 0.6010(15) 0.62865(13) 0.0328(14) Uani 1 1 d . U . . .
H16 H 0.852013 0.488316 0.629673 0.039 Uiso 0.64(2) 1 calc R . P A 1
H00H H 0.866431 0.442951 0.628554 0.039 Uiso 0.36(2) 1 calc R . P A 2
C6 C 0.4117(6) 0.3584(16) 0.63059(14) 0.0383(14) Uani 1 1 d . U . . .
C13 C 1.1768(6) 0.9313(15) 0.69129(15) 0.0350(14) Uani 1 1 d . U . . .
H13 H 1.248036 1.064919 0.691847 0.042 Uiso 1 1 calc R . . . .
C1 C 0.5189(6) 0.2112(16) 0.62048(14) 0.0369(14) Uani 1 1 d . U . . .
C00G C 0.959(3) 0.688(8) 0.5974(4) 0.043(6) Uani 0.64(2) 1 d . U P A 1
H00G H 1.037664 0.789815 0.596269 0.052 Uiso 0.64(2) 1 calc R . P A 1
C5 C 0.2935(7) 0.3472(18) 0.61189(16) 0.0469(17) Uani 1 1 d . U . . .
H5 H 0.221108 0.447871 0.619000 0.056 Uiso 1 1 calc R . . . .
C18 C 0.8825(8) 0.640(2) 0.56667(17) 0.063(4) Uani 0.64(2) 1 d . U P A 1
C25 C 0.9388(9) 0.708(4) 0.5378(2) 0.063(4) Uani 0.64(2) 1 d G U P A 1
H25 H 1.023331 0.783455 0.539196 0.076 Uiso 0.64(2) 1 calc R . P A 1
C26 C 0.8714(11) 0.666(4) 0.50705(17) 0.089(7) Uani 0.64(2) 1 d G U P A 1
H26 H 0.909911 0.712399 0.487357 0.107 Uiso 0.64(2) 1 calc R . P A 1
C21 C 0.7477(10) 0.555(3) 0.50508(19) 0.079(5) Uani 0.64(2) 1 d G U P A 1
H21 H 0.701678 0.526260 0.484035 0.095 Uiso 0.64(2) 1 calc R . P A 1
C22 C 0.6914(8) 0.487(3) 0.5339(3) 0.079(5) Uani 0.64(2) 1 d G U P A 1
H22 H 0.606863 0.411176 0.532554 0.095 Uiso 0.64(2) 1 calc R . P A 1
C23 C 0.7588(8) 0.529(3) 0.5647(2) 0.051(4) Uani 0.64(2) 1 d G U P A 1
H23 H 0.720281 0.482230 0.584394 0.061 Uiso 0.64(2) 1 calc R . P A 1
C2 C 0.5120(8) 0.0411(18) 0.59109(16) 0.0524(19) Uani 1 1 d . U . . .
H2 H 0.582970 -0.065742 0.583998 0.063 Uiso 1 1 calc R . . . .
C4 C 0.2877(8) 0.182(2) 0.58264(17) 0.059(2) Uani 1 1 d . U . . .
H4 H 0.209436 0.168939 0.569213 0.071 Uiso 1 1 calc R . . . .
C3 C 0.3921(8) 0.0390(19) 0.57266(16) 0.058(2) Uani 1 1 d . U . . .
H3 H 0.383752 -0.068542 0.552140 0.069 Uiso 1 1 calc R . . . .
C17 C 0.939(4) 0.731(13) 0.6028(8) 0.026(6) Uani 0.36(2) 1 d . U P A 2
H0AA H 0.996180 0.900168 0.603767 0.032 Uiso 0.36(2) 1 calc R . P A 2
C24 C 0.8712(14) 0.655(3) 0.5679(3) 0.034(4) Uani 0.36(2) 1 d . U P A 2
C19 C 0.8796(19) 0.863(3) 0.5421(4) 0.044(6) Uani 0.36(2) 1 d G U P A 2
H00T H 0.930998 1.041285 0.545419 0.053 Uiso 0.36(2) 1 calc R . P A 2
C20 C 0.813(2) 0.809(4) 0.5114(3) 0.062(7) Uani 0.36(2) 1 d G U P A 2
H5AA H 0.818724 0.951594 0.493781 0.074 Uiso 0.36(2) 1 calc R . P A 2
C27 C 0.7378(18) 0.548(4) 0.5065(3) 0.062(7) Uani 0.36(2) 1 d G U P A 2
H4AA H 0.692218 0.511755 0.485564 0.074 Uiso 0.36(2) 1 calc R . P A 2
C28 C 0.729(2) 0.340(4) 0.5323(4) 0.070(10) Uani 0.36(2) 1 d G U P A 2
H3AA H 0.677986 0.161603 0.528985 0.084 Uiso 0.36(2) 1 calc R . P A 2
C29 C 0.7960(19) 0.393(4) 0.5630(3) 0.034(4) Uani 0.36(2) 1 d G U P A 2
H2AA H 0.790259 0.251288 0.580624 0.041 Uiso 0.36(2) 1 calc R . P A 2
H8A H 0.836(6) 0.204(17) 0.6682(17) 0.05(2) Uiso 1 1 d . . . . .
H8B H 0.875(5) 0.164(15) 0.7073(14) 0.023(15) Uiso 1 1 d . . . . .

loop_
_atom_site_aniso_label
_atom_site_aniso_U_11
_atom_site_aniso_U_22
_atom_site_aniso_U_33
_atom_site_aniso_U_23
_atom_site_aniso_U_13
_atom_site_aniso_U_12
S2 0.0344(7) 0.0252(9) 0.0284(7) -0.0035(6) 0.0024(5) -0.0018(6)
S1 0.0371(8) 0.0303(9) 0.0347(8) 0.0063(7) -0.0012(5) -0.0006(7)
C7 0.035(3) 0.018(3) 0.028(2) 0.005(2) -0.001(2) -0.005(2)
N1 0.044(3) 0.027(3) 0.027(2) 0.002(2) 0.0002(18) -0.009(2)
C9 0.038(3) 0.014(3) 0.028(2) -0.005(2) 0.002(2) 0.005(2)
C12 0.026(3) 0.032(4) 0.034(3) -0.003(3) -0.002(2) 0.003(2)
C15 0.033(3) 0.023(3) 0.028(2) 0.000(2) 0.001(2) -0.001(2)
C10 0.032(3) 0.027(3) 0.025(2) -0.004(2) 0.0013(19) 0.008(2)
C11 0.045(3) 0.033(4) 0.026(3) -0.003(3) -0.003(2) -0.002(3)
C8 0.036(3) 0.025(3) 0.025(3) 0.004(3) 0.003(2) 0.004(2)
C14 0.037(3) 0.024(3) 0.035(3) 0.004(3) 0.004(2) -0.002(3)
C16 0.038(3) 0.033(4) 0.028(3) 0.000(3) 0.004(2) -0.007(3)
C6 0.045(3) 0.035(4) 0.033(3) 0.017(3) -0.004(2) -0.018(3)
C13 0.038(3) 0.022(3) 0.044(3) -0.003(3) 0.000(2) -0.004(3)
C1 0.052(3) 0.030(4) 0.027(3) 0.009(2) -0.005(2) -0.017(3)
C00G 0.052(11) 0.052(14) 0.026(5) 0.004(7) 0.004(5) -0.016(10)
C5 0.049(4) 0.048(4) 0.041(3) 0.025(3) -0.011(3) -0.020(3)
C18 0.077(6) 0.076(9) 0.034(4) 0.024(5) -0.009(4) -0.036(6)
C25 0.077(6) 0.076(9) 0.034(4) 0.024(5) -0.009(4) -0.036(6)
C26 0.125(11) 0.106(16) 0.032(5) 0.030(8) -0.017(6) -0.067(12)
C21 0.102(7) 0.085(10) 0.045(5) 0.029(6) -0.030(5) -0.045(8)
C22 0.102(7) 0.085(10) 0.045(5) 0.029(6) -0.030(5) -0.045(8)
C23 0.058(6) 0.049(9) 0.041(5) 0.024(6) -0.012(4) -0.010(6)
C2 0.075(4) 0.046(5) 0.035(3) -0.002(3) 0.002(3) -0.030(4)
C4 0.071(4) 0.065(6) 0.038(3) 0.025(3) -0.015(3) -0.031(4)
C3 0.088(5) 0.050(5) 0.031(3) 0.008(3) -0.008(3) -0.037(4)
C17 0.027(11) 0.024(12) 0.029(6) 0.000(7) 0.004(6) -0.001(9)
C24 0.049(9) 0.028(9) 0.025(5) 0.005(5) 0.002(5) -0.009(7)
C19 0.060(13) 0.034(11) 0.038(7) 0.011(7) -0.004(7) -0.013(10)
C20 0.091(14) 0.066(13) 0.027(6) 0.013(8) -0.007(7) -0.031(11)
C27 0.091(14) 0.066(13) 0.027(6) 0.013(8) -0.007(7) -0.031(11)
C28 0.11(2) 0.062(16) 0.032(8) 0.007(9) -0.011(9) -0.054(15)
C29 0.049(9) 0.028(9) 0.025(5) 0.005(5) 0.002(5) -0.009(7)

loop_
_atom_type_symbol
_atom_type_description
_atom_type_scat_dispersion_real
_atom_type_scat_dispersion_imag
_atom_type_scat_source
C C 0.0181 0.0091 'International Tables Vol C Tables 4.2.6.8 and 6.1.1.4'
H H 0.0000 0.0000 'International Tables Vol C Tables 4.2.6.8 and 6.1.1.4'
N N 0.0311 0.0180 'International Tables Vol C Tables 4.2.6.8 and 6.1.1.4'
S S 0.3331 0.5567 'International Tables Vol C Tables 4.2.6.8 and 6.1.1.4'

loop_
_geom_angle_atom_site_label_1
_geom_angle_atom_site_label_2
_geom_angle_atom_site_label_3
_geom_angle
C7 S2 C8 101.8(3)
C6 S1 C7 87.8(3)
S2 C7 S1 115.7(3)
N1 C7 S2 126.7(5)
N1 C7 S1 117.6(4)
C7 N1 C1 109.3(5)
C15 C9 C8 121.9(5)
C10 C9 C15 119.3(6)
C10 C9 C8 118.8(5)
C10 C12 H12 119.1
C10 C12 C13 121.9(5)
C13 C12 H12 119.1
C9 C15 C16 120.5(5)
C14 C15 C9 119.2(5)
C14 C15 C16 120.2(5)
C9 C10 C11 120.8(6)
C12 C10 C9 119.5(5)
C12 C10 C11 119.7(5)
C10 C11 H11A 109.5
C10 C11 H11B 109.5
C10 C11 H11C 109.5
H11A C11 H11B 109.5
H11A C11 H11C 109.5
H11B C11 H11C 109.5
S2 C8 H8A 106(4)
S2 C8 H8B 106(3)
C9 C8 S2 110.8(4)
C9 C8 H8A 114(4)
C9 C8 H8B 112(3)
H8A C8 H8B 108(5)
C15 C14 H14 119.6
C13 C14 C15 120.8(6)
C13 C14 H14 119.6
C15 C16 H16 116.8
C15 C16 H00H 117.1
C00G C16 C15 126.5(14)
C00G C16 H16 116.8
C17 C16 C15 126(2)
C17 C16 H00H 117.1
C1 C6 S1 109.9(4)
C1 C6 C5 122.3(6)
C5 C6 S1 127.8(6)
C12 C13 H13 120.4
C14 C13 C12 119.2(6)
C14 C13 H13 120.4
C6 C1 N1 115.4(5)
C6 C1 C2 120.8(6)
C2 C1 N1 123.8(7)
C16 C00G H00G 116.8
C16 C00G C18 126(2)
C18 C00G H00G 116.8
C6 C5 H5 121.7
C4 C5 C6 116.6(8)
C4 C5 H5 121.7
C25 C18 C00G 116.5(12)
C25 C18 C23 120.0
C23 C18 C00G 123.5(12)
C18 C25 H25 120.0
C26 C25 C18 120.0
C26 C25 H25 120.0
C25 C26 H26 120.0
C25 C26 C21 120.0
C21 C26 H26 120.0
C26 C21 H21 120.0
C22 C21 C26 120.0
C22 C21 H21 120.0
C21 C22 H22 120.0
C21 C22 C23 120.0
C23 C22 H22 120.0
C18 C23 H23 120.0
C22 C23 C18 120.0
C22 C23 H23 120.0
C1 C2 H2 122.3
C1 C2 C3 115.3(8)
C3 C2 H2 122.3
C5 C4 H4 119.4
C3 C4 C5 121.2(7)
C3 C4 H4 119.4
C2 C3 H3 118.2
C4 C3 C2 123.7(7)
C4 C3 H3 118.2
C16 C17 H0AA 116.0
C16 C17 C24 128(4)
C24 C17 H0AA 116.0
C19 C24 C17 119(2)
C19 C24 C29 120.0
C29 C24 C17 121(2)
C24 C19 H00T 120.0
C20 C19 C24 120.0
C20 C19 H00T 120.0
C19 C20 H5AA 120.0
C19 C20 C27 120.0
C27 C20 H5AA 120.0
C20 C27 H4AA 120.0
C20 C27 C28 120.0
C28 C27 H4AA 120.0
C27 C28 H3AA 120.0
C29 C28 C27 120.0
C29 C28 H3AA 120.0
C24 C29 H2AA 120.0
C28 C29 C24 120.0
C28 C29 H2AA 120.0

loop_
_geom_bond_atom_site_label_1
_geom_bond_atom_site_label_2
_geom_bond_distance
S2 C7 1.750(6)
S2 C8 1.849(6)
S1 C7 1.764(6)
S1 C6 1.742(7)
C7 N1 1.283(8)
N1 C1 1.406(7)
C9 C15 1.409(8)
C9 C10 1.409(7)
C9 C8 1.490(9)
C12 H12 0.9500
C12 C10 1.372(9)
C12 C13 1.384(8)
C15 C14 1.401(8)
C15 C16 1.472(8)
C10 C11 1.508(8)
C11 H11A 0.9800
C11 H11B 0.9800
C11 H11C 0.9800
C8 H8A 1.04(7)
C8 H8B 0.95(6)
C14 H14 0.9500
C14 C13 1.383(8)
C16 H16 0.9500
C16 H00H 0.9500
C16 C00G 1.384(19)
C16 C17 1.20(4)
C6 C1 1.396(10)
C6 C5 1.402(9)
C13 H13 0.9500
C1 C2 1.397(9)
C00G H00G 0.9500
C00G C18 1.44(2)
C5 H5 0.9500
C5 C4 1.380(11)
C18 C25 1.3900
C18 C23 1.3900
C25 H25 0.9500
C25 C26 1.3900
C26 H26 0.9500
C26 C21 1.3900
C21 H21 0.9500
C21 C22 1.3900
C22 H22 0.9500
C22 C23 1.3900
C23 H23 0.9500
C2 H2 0.9500
C2 C3 1.411(11)
C4 H4 0.9500
C4 C3 1.362(12)
C3 H3 0.9500
C17 H0AA 0.9500
C17 C24 1.56(4)
C24 C19 1.3900
C24 C29 1.3900
C19 H00T 0.9500
C19 C20 1.3900
C20 H5AA 0.9500
C20 C27 1.3900
C27 H4AA 0.9500
C27 C28 1.3900
C28 H3AA 0.9500
C28 C29 1.3900
C29 H2AA 0.9500
